data_4334872
loop_
_publ_author_name
'Gerald C. Stephan'
'Christian N\"ather'
'Gerhard Peters'
'Felix Tuczek'

_publ_section_title
;
 Molybdenum 17- and 18-Electron Bis- and Tris(Butadiene) Complexes:
 Electronic Structures, Spectroscopic Properties, and Oxidative Ligand
 Substitution Reactions
;
_journal_name_full 'Inorganic Chemistry'
_journal_page_first 5931
_journal_page_last 5942
_journal_paper_doi 10.1021/ic400145f
_journal_volume 52
_journal_year 2013
_chemical_formula_sum 'C38 H44 Mo P2'
_chemical_formula_weight 658.61
_chemical_name_systematic
; 
 ? 
;
_space_group_IT_number 14
_symmetry_cell_setting monoclinic
_symmetry_space_group_name_Hall '-P 2yn'
_symmetry_space_group_name_H-M 'P 1 21/n 1'
_atom_sites_solution_hydrogens geom
_atom_sites_solution_primary direct
_atom_sites_solution_secondary difmap
_audit_creation_method SHELXL-97
_cell_angle_alpha 90.00
_cell_angle_beta 91.701(8)
_cell_angle_gamma 90.00
_cell_formula_units_Z 4
_cell_length_a 9.7111(6)
_cell_length_b 12.4543(6)
_cell_length_c 26.2801(19)
_cell_measurement_temperature 170(2)
_cell_volume 3177.0(3)
_computing_cell_refinement 'IPDS-1 program package'
_computing_data_collection 'IPDS-1 program package'
_computing_data_reduction 'IPDS-1 program package'
_computing_molecular_graphics 'XP in SHELXTL-PC'
_computing_publication_material SHELXTL-PC
_computing_structure_refinement 'SHELXL-97 (Sheldrick, 2008)'
_computing_structure_solution 'SHELXS-97 (Sheldrick, 2008)'
_diffrn_ambient_temperature 170(2)
_diffrn_measured_fraction_theta_full 0.994
_diffrn_measured_fraction_theta_max 0.994
_diffrn_measurement_device_type 'STOE IPDS-1'
_diffrn_measurement_method 'Phi scans'
_diffrn_radiation_monochromator graphite
_diffrn_radiation_source 'fine-focus sealed tube'
_diffrn_radiation_type MoK\a
_diffrn_radiation_wavelength 0.71073
_diffrn_reflns_av_R_equivalents 0.0399
_diffrn_reflns_av_sigmaI/netI 0.0236
_diffrn_reflns_limit_h_max 12
_diffrn_reflns_limit_h_min -12
_diffrn_reflns_limit_k_max 16
_diffrn_reflns_limit_k_min -16
_diffrn_reflns_limit_l_max 34
_diffrn_reflns_limit_l_min -34
_diffrn_reflns_number 39264
_diffrn_reflns_theta_full 28.05
_diffrn_reflns_theta_max 28.05
_diffrn_reflns_theta_min 2.22
_diffrn_standards_decay_% 0
_diffrn_standards_interval_time 0
_diffrn_standards_number 0
_exptl_absorpt_coefficient_mu 0.539
_exptl_absorpt_correction_T_max 0.9577
_exptl_absorpt_correction_T_min 0.8524
_exptl_absorpt_correction_type numerical
_exptl_absorpt_process_details 'STOE X-Shape and X-Red)'
_exptl_crystal_colour orange
_exptl_crystal_density_diffrn 1.377
_exptl_crystal_description block
_exptl_crystal_F_000 1376
_exptl_crystal_size_max 0.14
_exptl_crystal_size_mid 0.10
_exptl_crystal_size_min 0.06
_refine_diff_density_max 0.384
_refine_diff_density_min -0.559
_refine_diff_density_rms 0.067
_refine_ls_extinction_coef 0.0081(4)
_refine_ls_extinction_expression Fc^*^=kFc[1+0.001xFc^2^\l^3^/sin(2\q)]^-1/4^
_refine_ls_extinction_method SHELXL
_refine_ls_goodness_of_fit_ref 1.033
_refine_ls_hydrogen_treatment constr
_refine_ls_matrix_type full
_refine_ls_number_parameters 372
_refine_ls_number_reflns 7658
_refine_ls_number_restraints 0
_refine_ls_restrained_S_all 1.033
_refine_ls_R_factor_all 0.0332
_refine_ls_R_factor_gt 0.0268
_refine_ls_shift/su_max 0.002
_refine_ls_shift/su_mean 0.000
_refine_ls_structure_factor_coef Fsqd
_refine_ls_weighting_details 'calc w=1/[\s^2^(Fo^2^)+(0.0405P)^2^+1.5449P] where P=(Fo^2^+2Fc^2^)/3'
_refine_ls_weighting_scheme calc
_refine_ls_wR_factor_gt 0.0683
_refine_ls_wR_factor_ref 0.0704
_reflns_number_gt 6640
_reflns_number_total 7658
_reflns_threshold_expression >2sigma(I)
_cod_data_source_file ic400145f_si_003.cif
_cod_data_source_block felix49
_cod_original_sg_symbol_H-M 'P 21/n'
_cod_database_code 4334872

loop_
_symmetry_equiv_pos_as_xyz
'x, y, z'
'-x+1/2, y+1/2, -z+1/2'
'-x, -y, -z'
'x-1/2, -y-1/2, z-1/2'

loop_
_atom_site_label
_atom_site_type_symbol
_atom_site_fract_x
_atom_site_fract_y
_atom_site_fract_z
_atom_site_U_iso_or_equiv
_atom_site_adp_type
_atom_site_occupancy
_atom_site_symmetry_multiplicity
_atom_site_calc_flag
_atom_site_refinement_flags
Mo1 Mo 0.322054(14) 0.684707(10) 0.163733(5) 0.01093(5) Uani 1 1 d .
C1 C 0.15979(17) 0.72239(13) 0.10141(6) 0.0167(3) Uani 1 1 d .
H1A H 0.1588 0.7960 0.0919 0.025 Uiso 1 1 d R
H1B H 0.1472 0.6751 0.0733 0.025 Uiso 1 1 d R
C2 C 0.09011(17) 0.69063(13) 0.14660(7) 0.0175(3) Uani 1 1 d .
C3 C 0.11550(18) 0.75805(13) 0.18944(7) 0.0189(3) Uani 1 1 d .
C4 C 0.21422(18) 0.84185(13) 0.18390(7) 0.0186(3) Uani 1 1 d .
H4A H 0.2391 0.8763 0.2151 0.028 Uiso 1 1 d R
H4B H 0.2100 0.8900 0.1559 0.028 Uiso 1 1 d R
C5 C -0.0192(2) 0.60461(15) 0.14737(8) 0.0268(4) Uani 1 1 d .
H5A H -0.0061 0.5606 0.1781 0.040 Uiso 1 1 calc R
H5B H -0.0121 0.5591 0.1171 0.040 Uiso 1 1 calc R
H5C H -0.1104 0.6382 0.1474 0.040 Uiso 1 1 calc R
C6 C 0.0276(2) 0.74871(18) 0.23580(8) 0.0323(5) Uani 1 1 d .
H6A H -0.0643 0.7778 0.2279 0.048 Uiso 1 1 calc R
H6B H 0.0705 0.7893 0.2640 0.048 Uiso 1 1 calc R
H6C H 0.0198 0.6730 0.2455 0.048 Uiso 1 1 calc R
C11 C 0.53867(19) 0.63997(14) 0.19346(7) 0.0205(4) Uani 1 1 d .
H11A H 0.6178 0.6784 0.1833 0.031 Uiso 1 1 d R
H11B H 0.5562 0.5649 0.1935 0.031 Uiso 1 1 d R
C12 C 0.4649(2) 0.68670(13) 0.23433(7) 0.0204(4) Uani 1 1 d .
C13 C 0.3449(2) 0.62881(15) 0.24726(7) 0.0226(4) Uani 1 1 d .
C14 C 0.30610(16) 0.53946(11) 0.21547(5) 0.0230(4) Uani 1 1 d .
H14A H 0.2167 0.5122 0.2214 0.034 Uiso 1 1 d R
H14B H 0.3735 0.4860 0.2094 0.034 Uiso 1 1 d R
C15 C 0.52095(16) 0.77671(11) 0.26757(5) 0.0328(5) Uani 1 1 d R
H15A H 0.4487 0.8304 0.2724 0.049 Uiso 1 1 calc R
H15B H 0.5994 0.8103 0.2512 0.049 Uiso 1 1 calc R
H15C H 0.5511 0.7477 0.3007 0.049 Uiso 1 1 calc R
C16 C 0.2743(3) 0.6539(2) 0.29629(8) 0.0386(5) Uani 1 1 d .
H16A H 0.3298 0.6261 0.3251 0.058 Uiso 1 1 calc R
H16B H 0.1832 0.6201 0.2958 0.058 Uiso 1 1 calc R
H16C H 0.2641 0.7319 0.2997 0.058 Uiso 1 1 calc R
P1 P 0.37377(4) 0.55098(3) 0.097780(15) 0.01279(9) Uani 1 1 d .
C21 C 0.44547(19) 0.62293(13) 0.04249(6) 0.0180(3) Uani 1 1 d .
H21A H 0.4952 0.5713 0.0210 0.022 Uiso 1 1 calc R
H21B H 0.3691 0.6543 0.0216 0.022 Uiso 1 1 calc R
C22 C 0.54423(19) 0.71244(13) 0.06008(7) 0.0183(3) Uani 1 1 d .
H22A H 0.5686 0.7570 0.0305 0.022 Uiso 1 1 calc R
H22B H 0.6300 0.6802 0.0745 0.022 Uiso 1 1 calc R
P2 P 0.46475(4) 0.79834(3) 0.108724(16) 0.01314(9) Uani 1 1 d .
C31 C 0.50261(17) 0.44117(12) 0.10710(6) 0.0154(3) Uani 1 1 d .
C32 C 0.4684(2) 0.33254(15) 0.10417(10) 0.0323(5) Uani 1 1 d .
H32 H 0.3754 0.3126 0.0969 0.039 Uiso 1 1 calc R
C33 C 0.5671(2) 0.25260(16) 0.11166(11) 0.0387(6) Uani 1 1 d .
H33 H 0.5404 0.1793 0.1100 0.046 Uiso 1 1 calc R
C34 C 0.7018(2) 0.27867(15) 0.12128(9) 0.0317(5) Uani 1 1 d .
H34 H 0.7691 0.2240 0.1262 0.038 Uiso 1 1 calc R
C35 C 0.7392(2) 0.38568(16) 0.12386(10) 0.0364(5) Uani 1 1 d .
H35 H 0.8328 0.4047 0.1305 0.044 Uiso 1 1 calc R
C36 C 0.6408(2) 0.46543(14) 0.11682(9) 0.0275(4) Uani 1 1 d .
H36 H 0.6685 0.5385 0.1187 0.033 Uiso 1 1 calc R
C41 C 0.23554(17) 0.46909(13) 0.06808(7) 0.0164(3) Uani 1 1 d .
C42 C 0.15842(19) 0.40438(14) 0.10042(8) 0.0222(4) Uani 1 1 d .
H42 H 0.1706 0.4116 0.1363 0.027 Uiso 1 1 calc R
C43 C 0.0650(2) 0.33020(15) 0.08085(9) 0.0282(4) Uani 1 1 d .
H43 H 0.0157 0.2854 0.1032 0.034 Uiso 1 1 calc R
C44 C 0.0432(2) 0.32103(16) 0.02864(9) 0.0330(5) Uani 1 1 d .
H44 H -0.0215 0.2706 0.0152 0.040 Uiso 1 1 calc R
C45 C 0.1161(2) 0.38556(18) -0.00370(9) 0.0331(5) Uani 1 1 d .
H45 H 0.1005 0.3799 -0.0395 0.040 Uiso 1 1 calc R
C46 C 0.2124(2) 0.45903(15) 0.01572(7) 0.0238(4) Uani 1 1 d .
H46 H 0.2627 0.5025 -0.0069 0.029 Uiso 1 1 calc R
C51 C 0.38101(19) 0.90252(13) 0.06866(6) 0.0172(3) Uani 1 1 d .
C52 C 0.3458(3) 0.88468(15) 0.01729(7) 0.0309(5) Uani 1 1 d .
H52 H 0.3735 0.8199 0.0015 0.037 Uiso 1 1 calc R
C53 C 0.2709(3) 0.96007(18) -0.01102(8) 0.0427(6) Uani 1 1 d .
H53 H 0.2487 0.9468 -0.0459 0.051 Uiso 1 1 calc R
C54 C 0.2287(3) 1.05471(18) 0.01163(9) 0.0400(6) Uani 1 1 d .
H54 H 0.1751 1.1053 -0.0074 0.048 Uiso 1 1 calc R
C55 C 0.2649(2) 1.07498(15) 0.06187(8) 0.0312(5) Uani 1 1 d .
H55 H 0.2380 1.1405 0.0772 0.037 Uiso 1 1 calc R
C56 C 0.3405(2) 0.99997(14) 0.09009(7) 0.0222(4) Uani 1 1 d .
H56 H 0.3652 1.0151 0.1246 0.027 Uiso 1 1 calc R
C61 C 0.61358(18) 0.87440(13) 0.13506(7) 0.0178(3) Uani 1 1 d .
C62 C 0.7467(2) 0.86428(15) 0.11707(7) 0.0230(4) Uani 1 1 d .
H62 H 0.7631 0.8166 0.0897 0.028 Uiso 1 1 calc R
C63 C 0.8560(2) 0.92272(17) 0.13856(9) 0.0302(4) Uani 1 1 d .
H63 H 0.9459 0.9144 0.1259 0.036 Uiso 1 1 calc R
C64 C 0.8341(2) 0.99290(17) 0.17834(9) 0.0341(5) Uani 1 1 d .
H64 H 0.9086 1.0328 0.1930 0.041 Uiso 1 1 calc R
C65 C 0.7024(2) 1.00443(16) 0.19661(9) 0.0333(5) Uani 1 1 d .
H65 H 0.6866 1.0530 0.2237 0.040 Uiso 1 1 calc R
C66 C 0.5935(2) 0.94547(15) 0.17555(8) 0.0259(4) Uani 1 1 d .
H66 H 0.5041 0.9534 0.1888 0.031 Uiso 1 1 calc R

loop_
_atom_site_aniso_label
_atom_site_aniso_U_11
_atom_site_aniso_U_22
_atom_site_aniso_U_33
_atom_site_aniso_U_23
_atom_site_aniso_U_13
_atom_site_aniso_U_12
Mo1 0.01477(8) 0.00820(7) 0.00983(7) 0.00002(4) 0.00058(5) -0.00017(5)
C1 0.0182(8) 0.0155(7) 0.0163(8) 0.0006(6) -0.0032(6) 0.0033(6)
C2 0.0139(8) 0.0137(7) 0.0249(9) 0.0017(6) 0.0000(6) 0.0013(6)
C3 0.0192(9) 0.0169(8) 0.0208(8) 0.0006(6) 0.0070(7) 0.0041(6)
C4 0.0231(9) 0.0123(7) 0.0207(8) -0.0046(6) 0.0038(7) 0.0017(6)
C5 0.0175(9) 0.0207(9) 0.0421(12) 0.0005(8) 0.0003(8) -0.0033(7)
C6 0.0319(11) 0.0349(11) 0.0310(11) 0.0012(8) 0.0164(9) 0.0016(9)
C11 0.0197(9) 0.0185(8) 0.0229(9) 0.0035(6) -0.0057(7) 0.0024(7)
C12 0.0284(9) 0.0176(8) 0.0146(8) 0.0023(6) -0.0082(7) -0.0010(7)
C13 0.0333(10) 0.0217(8) 0.0126(8) 0.0066(6) -0.0023(7) -0.0009(7)
C14 0.0322(10) 0.0161(8) 0.0205(8) 0.0089(7) -0.0019(7) -0.0049(7)
C15 0.0463(13) 0.0283(10) 0.0229(10) -0.0033(8) -0.0128(9) -0.0054(9)
C16 0.0505(14) 0.0516(13) 0.0138(9) 0.0052(9) 0.0048(9) -0.0031(11)
P1 0.0154(2) 0.00879(17) 0.01415(19) -0.00131(14) 0.00006(15) 0.00072(14)
C21 0.0266(9) 0.0118(7) 0.0158(8) -0.0024(6) 0.0046(7) 0.0009(6)
C22 0.0243(9) 0.0114(7) 0.0198(8) -0.0011(6) 0.0088(7) 0.0000(6)
P2 0.0175(2) 0.00861(17) 0.01343(19) -0.00043(14) 0.00274(15) 0.00009(14)
C31 0.0178(8) 0.0106(7) 0.0178(8) -0.0021(6) -0.0001(6) 0.0014(6)
C32 0.0196(10) 0.0146(8) 0.0622(15) 0.0009(9) -0.0087(9) -0.0004(7)
C33 0.0285(11) 0.0111(8) 0.0757(17) 0.0000(9) -0.0093(11) 0.0004(8)
C34 0.0232(10) 0.0156(8) 0.0558(14) -0.0013(8) -0.0056(9) 0.0082(7)
C35 0.0160(9) 0.0208(9) 0.0723(17) -0.0003(10) -0.0024(10) 0.0021(7)
C36 0.0186(9) 0.0126(8) 0.0516(13) -0.0009(8) 0.0022(8) 0.0007(7)
C41 0.0155(8) 0.0121(7) 0.0215(8) -0.0045(6) -0.0022(6) 0.0033(6)
C42 0.0196(9) 0.0179(8) 0.0290(9) -0.0042(7) 0.0019(7) 0.0005(7)
C43 0.0198(9) 0.0181(8) 0.0468(12) -0.0053(8) 0.0026(8) -0.0004(7)
C44 0.0191(9) 0.0271(10) 0.0519(13) -0.0155(9) -0.0111(9) -0.0003(8)
C45 0.0276(11) 0.0382(11) 0.0325(11) -0.0121(9) -0.0135(8) 0.0036(9)
C46 0.0229(9) 0.0249(9) 0.0233(9) -0.0040(7) -0.0049(7) 0.0038(7)
C51 0.0231(9) 0.0118(7) 0.0169(8) 0.0027(6) 0.0037(6) -0.0005(6)
C52 0.0565(14) 0.0167(8) 0.0193(9) 0.0026(7) -0.0014(9) 0.0068(9)
C53 0.0742(18) 0.0321(11) 0.0213(10) 0.0045(8) -0.0071(10) 0.0152(11)
C54 0.0602(16) 0.0275(10) 0.0322(11) 0.0120(9) -0.0022(10) 0.0159(10)
C55 0.0457(13) 0.0167(8) 0.0317(10) 0.0044(8) 0.0085(9) 0.0100(8)
C56 0.0299(10) 0.0147(8) 0.0223(9) 0.0009(6) 0.0050(7) 0.0012(7)
C61 0.0220(9) 0.0116(7) 0.0199(8) 0.0021(6) 0.0008(7) -0.0025(6)
C62 0.0223(9) 0.0207(8) 0.0259(9) 0.0034(7) 0.0016(7) -0.0011(7)
C63 0.0189(9) 0.0296(10) 0.0419(12) 0.0067(9) -0.0029(8) -0.0034(8)
C64 0.0298(11) 0.0250(10) 0.0466(13) 0.0021(9) -0.0129(9) -0.0089(8)
C65 0.0379(12) 0.0243(10) 0.0373(12) -0.0104(8) -0.0065(9) -0.0040(8)
C66 0.0272(10) 0.0212(9) 0.0292(10) -0.0055(7) -0.0001(8) -0.0012(7)

loop_
_atom_type_symbol
_atom_type_description
_atom_type_scat_dispersion_real
_atom_type_scat_dispersion_imag
_atom_type_scat_source
C C 0.0033 0.0016 'International Tables Vol C Tables 4.2.6.8 and 6.1.1.4'
H H 0.0000 0.0000 'International Tables Vol C Tables 4.2.6.8 and 6.1.1.4'
P P 0.1023 0.0942 'International Tables Vol C Tables 4.2.6.8 and 6.1.1.4'
Mo Mo -1.6832 0.6857 'International Tables Vol C Tables 4.2.6.8 and 6.1.1.4'

loop_
_geom_angle_atom_site_label_1
_geom_angle_atom_site_label_2
_geom_angle_atom_site_label_3
_geom_angle
C14 Mo1 C12 64.71(6)
C14 Mo1 C2 93.40(6)
C12 Mo1 C2 136.99(7)
C14 Mo1 C1 122.29(6)
C12 Mo1 C1 165.57(6)
C2 Mo1 C1 36.70(6)
C14 Mo1 C4 120.17(6)
C12 Mo1 C4 94.22(6)
C2 Mo1 C4 64.09(6)
C1 Mo1 C4 71.35(6)
C14 Mo1 C11 71.36(6)
C12 Mo1 C11 36.50(7)
C2 Mo1 C11 164.76(6)
C1 Mo1 C11 154.17(6)
C4 Mo1 C11 123.41(7)
C14 Mo1 C13 36.53(6)
C12 Mo1 C13 36.04(7)
C2 Mo1 C13 105.28(7)
C1 Mo1 C13 141.98(7)
C4 Mo1 C13 93.98(7)
C11 Mo1 C13 62.67(7)
C14 Mo1 C3 93.68(6)
C12 Mo1 C3 105.57(7)
C2 Mo1 C3 35.90(6)
C1 Mo1 C3 62.94(6)
C4 Mo1 C3 36.05(6)
C11 Mo1 C3 142.06(7)
C13 Mo1 C3 84.33(7)
C14 Mo1 P1 84.36(4)
C12 Mo1 P1 116.55(5)
C2 Mo1 P1 95.94(4)
C1 Mo1 P1 77.63(4)
C4 Mo1 P1 147.58(5)
C11 Mo1 P1 82.61(5)
C13 Mo1 P1 116.69(5)
C3 Mo1 P1 131.74(5)
C14 Mo1 P2 148.66(4)
C12 Mo1 P2 97.54(5)
C2 Mo1 P2 115.59(4)
C1 Mo1 P2 81.39(4)
C4 Mo1 P2 85.08(5)
C11 Mo1 P2 79.28(5)
C13 Mo1 P2 133.49(5)
C3 Mo1 P2 116.62(4)
P1 Mo1 P2 81.171(15)
C2 C1 Mo1 71.56(10)
C3 C2 C1 114.63(15)
C3 C2 C5 120.98(16)
C1 C2 C5 123.67(16)
C3 C2 Mo1 73.50(10)
C1 C2 Mo1 71.74(10)
C5 C2 Mo1 131.63(12)
C2 C3 C4 116.91(15)
C2 C3 C6 120.29(17)
C4 C3 C6 122.35(17)
C2 C3 Mo1 70.61(10)
C4 C3 Mo1 70.70(10)
C6 C3 Mo1 135.79(14)
C3 C4 Mo1 73.25(9)
C12 C11 Mo1 71.46(10)
C13 C12 C11 113.93(16)
C13 C12 C15 121.46(16)
C11 C12 C15 123.68(16)
C13 C12 Mo1 72.90(10)
C11 C12 Mo1 72.04(10)
C15 C12 Mo1 132.60(11)
C12 C13 C14 117.21(16)
C12 C13 C16 119.71(18)
C14 C13 C16 122.65(17)
C12 C13 Mo1 71.06(10)
C14 C13 Mo1 70.36(9)
C16 C13 Mo1 135.73(15)
C13 C14 Mo1 73.11(9)
C41 P1 C21 102.76(8)
C41 P1 C31 97.32(7)
C21 P1 C31 100.99(8)
C41 P1 Mo1 120.73(5)
C21 P1 Mo1 108.20(5)
C31 P1 Mo1 123.56(5)
C22 C21 P1 111.11(11)
C21 C22 P2 111.00(12)
C51 P2 C61 100.37(8)
C51 P2 C22 101.42(8)
C61 P2 C22 102.56(8)
C51 P2 Mo1 119.37(6)
C61 P2 Mo1 121.34(6)
C22 P2 Mo1 108.94(5)
C36 C31 C32 116.59(16)
C36 C31 P1 120.29(12)
C32 C31 P1 123.11(14)
C33 C32 C31 121.60(18)
C34 C33 C32 120.57(18)
C33 C34 C35 119.19(18)
C34 C35 C36 120.32(19)
C35 C36 C31 121.72(17)
C46 C41 C42 118.23(17)
C46 C41 P1 124.23(14)
C42 C41 P1 117.19(13)
C43 C42 C41 120.95(18)
C42 C43 C44 120.1(2)
C45 C44 C43 119.70(18)
C44 C45 C46 120.5(2)
C41 C46 C45 120.48(19)
C56 C51 C52 117.52(17)
C56 C51 P2 120.31(13)
C52 C51 P2 121.98(13)
C53 C52 C51 121.19(18)
C54 C53 C52 120.0(2)
C55 C54 C53 119.7(2)
C54 C55 C56 120.24(18)
C55 C56 C51 121.25(18)
C62 C61 C66 117.72(17)
C62 C61 P2 123.36(14)
C66 C61 P2 118.92(14)
C63 C62 C61 121.19(18)
C64 C63 C62 120.29(19)
C63 C64 C65 119.40(19)
C64 C65 C66 120.4(2)
C65 C66 C61 120.97(19)

loop_
_geom_bond_atom_site_label_1
_geom_bond_atom_site_label_2
_geom_bond_distance
Mo1 C14 2.2710(13)
Mo1 C12 2.2833(17)
Mo1 C2 2.2851(17)
Mo1 C1 2.2874(17)
Mo1 C4 2.2893(16)
Mo1 C11 2.2909(18)
Mo1 C13 2.3073(17)
Mo1 C3 2.3227(17)
Mo1 P1 2.4662(4)
Mo1 P2 2.4763(4)
C1 C2 1.439(2)
C2 C3 1.420(2)
C2 C5 1.509(2)
C3 C4 1.427(2)
C3 C6 1.512(2)
C11 C12 1.432(3)
C12 C13 1.420(3)
C12 C15 1.513(2)
C13 C14 1.435(2)
C13 C16 1.510(3)
P1 C41 1.8409(17)
P1 C21 1.8599(17)
P1 C31 1.8648(17)
C21 C22 1.533(2)
C22 P2 1.8529(17)
P2 C51 1.8446(17)
P2 C61 1.8454(18)
C31 C36 1.392(3)
C31 C32 1.395(2)
C32 C33 1.392(3)
C33 C34 1.364(3)
C34 C35 1.382(3)
C35 C36 1.387(3)
C41 C46 1.393(2)
C41 C42 1.404(3)
C42 C43 1.383(3)
C43 C44 1.387(3)
C44 C45 1.380(3)
C45 C46 1.395(3)
C51 C56 1.399(2)
C51 C52 1.401(3)
C52 C53 1.390(3)
C53 C54 1.388(3)
C54 C55 1.379(3)
C55 C56 1.389(3)
C61 C62 1.395(3)
C61 C66 1.402(2)
C62 C63 1.392(3)
C63 C64 1.384(3)
C64 C65 1.386(3)
C65 C66 1.389(3)
